data_7244978
loop_
_publ_author_name
'Sugimoto, Akira'
'Kusumoto, Sotaro'
'Nakaya, Manabu'
'Sekine, Yoshihiro'
'Lindoy, Leonard F.'
'Hayami, Shinya'

_publ_section_title
;
 Modulation of the elasticity of single crystal, 1-D metal
 dimethylglyoximato complexes via solid solution effect
;
_journal_name_full CrystEngComm
_journal_paper_doi 10.1039/D2CE00402J
_journal_year 2022
_chemical_formula_moiety 'C8 H14 N4 Ni0.599 O4 Pd0.401'
_chemical_formula_sum 'C8 H14 N4 Ni0.6 O4 Pd0.4'
_chemical_formula_weight 308.14
_space_group_crystal_system orthorhombic
_space_group_IT_number 72
_space_group_name_Hall '-I 2 2c'
_space_group_name_H-M_alt 'I b a m'
_atom_sites_solution_hydrogens mixed
_atom_sites_solution_primary dual
_audit_creation_date 2022-04-27
_audit_creation_method
;
Olex2 1.3
(compiled 2020.11.12 svn.r5f609507 for OlexSys, GUI svn.r6408)
;
_audit_update_record
;
2022-04-28 deposited with the CCDC.	2022-05-23 downloaded from the CCDC.
;
_cell_angle_alpha 90
_cell_angle_beta 90
_cell_angle_gamma 90
_cell_formula_units_Z 4
_cell_length_a 10.5483(7)
_cell_length_b 16.3439(10)
_cell_length_c 6.3648(4)
_cell_measurement_reflns_used 1924
_cell_measurement_temperature 123
_cell_measurement_theta_max 30.5920
_cell_measurement_theta_min 2.4680
_cell_volume 1097.29(12)
_computing_cell_refinement 'CrysAlisPro 1.171.39.46e (Rigaku OD, 2018)'
_computing_data_collection 'CrysAlisPro 1.171.39.46e (Rigaku OD, 2018)'
_computing_data_reduction 'CrysAlisPro 1.171.39.46e (Rigaku OD, 2018)'
_computing_molecular_graphics 'Olex2 1.3 (Dolomanov et al., 2009)'
_computing_publication_material 'Olex2 1.3 (Dolomanov et al., 2009)'
_computing_structure_refinement 'SHELXL 2018/3 (Sheldrick, 2015)'
_computing_structure_solution 'SHELXT 2018/2 (Sheldrick, 2018)'
_diffrn_ambient_temperature 123
_diffrn_detector 'CCD plate'
_diffrn_measured_fraction_theta_full 0.998
_diffrn_measured_fraction_theta_max 0.868
_diffrn_measurement_details
;
List of Runs (angles in degrees, time in seconds):

  # Type    Start    End  Width  t~exp~   \w     \q     \k     \f   Frames
#--------------------------------------------------------------------------
  1  \w    -39.00 -13.00   0.50    4.12    --    5.00  45.00 120.00   52
  2  \w     38.00  79.00   0.50    4.12    --  -10.00  45.00  60.00   82
  3  \w    -99.00   4.00   0.50    4.12    --  -10.00  45.00  60.00  206
;
_diffrn_measurement_device 'four-circle diffractometer'
_diffrn_measurement_device_type 'XtaLAB AFC10 (RCD3): fixed-chi single'
_diffrn_measurement_method '\w scans'
_diffrn_orient_matrix_type 'CrysAlisPro convention (1999,Acta A55,543-557)'
_diffrn_orient_matrix_UB_11 -0.0426334000
_diffrn_orient_matrix_UB_12 0.0116673000
_diffrn_orient_matrix_UB_13 0.0075415000
_diffrn_orient_matrix_UB_21 0.0072843000
_diffrn_orient_matrix_UB_22 0.0661696000
_diffrn_orient_matrix_UB_23 -0.0074809000
_diffrn_orient_matrix_UB_31 -0.0035816000
_diffrn_orient_matrix_UB_32 -0.0037807000
_diffrn_orient_matrix_UB_33 -0.1108431000
_diffrn_radiation_monochromator mirror
_diffrn_radiation_probe x-ray
_diffrn_radiation_type 'Mo K\a'
_diffrn_radiation_wavelength 0.71073
_diffrn_reflns_av_R_equivalents 0.0291
_diffrn_reflns_av_unetI/netI 0.0288
_diffrn_reflns_Laue_measured_fraction_full 0.998
_diffrn_reflns_Laue_measured_fraction_max 0.868
_diffrn_reflns_limit_h_max 14
_diffrn_reflns_limit_h_min -13
_diffrn_reflns_limit_k_max 23
_diffrn_reflns_limit_k_min -23
_diffrn_reflns_limit_l_max 8
_diffrn_reflns_limit_l_min -8
_diffrn_reflns_number 2907
_diffrn_reflns_point_group_measured_fraction_full 0.998
_diffrn_reflns_point_group_measured_fraction_max 0.868
_diffrn_reflns_theta_full 25.242
_diffrn_reflns_theta_max 30.677
_diffrn_reflns_theta_min 2.298
_diffrn_source 'Rotating-anode X-ray tube'
_diffrn_source_type 'Rigaku (Mo) X-ray Source'
_exptl_absorpt_coefficient_mu 1.748
_exptl_absorpt_correction_T_max 1.00000
_exptl_absorpt_correction_T_min 0.97068
_exptl_absorpt_correction_type multi-scan
_exptl_absorpt_process_details
;
CrysAlisPro 1.171.39.46e (Rigaku Oxford Diffraction, 2018)
Empirical absorption correction using spherical harmonics,
 implemented in SCALE3 ABSPACK scaling algorithm.
;
_exptl_crystal_colour 'dark red'
_exptl_crystal_colour_modifier dark
_exptl_crystal_colour_primary red
_exptl_crystal_density_diffrn 1.865
_exptl_crystal_description needle
_exptl_crystal_F_000 629
_exptl_crystal_size_max 1.0
_exptl_crystal_size_mid 0.01
_exptl_crystal_size_min 0.01
_refine_diff_density_max 0.351
_refine_diff_density_min -0.696
_refine_diff_density_rms 0.146
_refine_ls_extinction_method none
_refine_ls_goodness_of_fit_ref 1.103
_refine_ls_hydrogen_treatment mixed
_refine_ls_matrix_type full
_refine_ls_number_parameters 59
_refine_ls_number_reflns 802
_refine_ls_number_restraints 1
_refine_ls_restrained_S_all 1.104
_refine_ls_R_factor_all 0.0251
_refine_ls_R_factor_gt 0.0219
_refine_ls_shift/su_max 0.001
_refine_ls_shift/su_mean 0.000
_refine_ls_structure_factor_coef Fsqd
_refine_ls_weighting_details 'w=1/[\s^2^(Fo^2^)+(0.0246P)^2^+0.6638P] where P=(Fo^2^+2Fc^2^)/3'
_refine_ls_weighting_scheme calc
_refine_ls_wR_factor_gt 0.0538
_refine_ls_wR_factor_ref 0.0554
_reflns_Friedel_coverage 0.000
_reflns_number_gt 712
_reflns_number_total 802
_reflns_threshold_expression 'I > 2\s(I)'
_cod_data_source_file d2ce00402j2.cif
_cod_data_source_block Ni(x)Pd(1-x)(HDMG)2
_cod_original_formula_sum 'C8 H14 N4 Ni0.60 O4 Pd0.40'
_cod_database_code 7244978
_shelx_shelxl_version_number 2018/3
_chemical_oxdiff_formula 'Ni Pd C N O H'
_chemical_oxdiff_usercomment 123K
_shelx_space_group_comment
;
The symmetry employed for this shelxl refinement is uniquely defined
by the following loop, which should always be used as a source of
symmetry information in preference to the above space-group names.
They are only intended as comments.
;
_reflns_odcompleteness_completeness 99.20
_reflns_odcompleteness_iscentric 1
_reflns_odcompleteness_theta 27.42
_olex2_refinement_description
;
1. Fixed Uiso
 At 1.5 times of:
  All C(H,H,H) groups
2. Shared sites
{Ni01, Pd01}
3. Restrained distances
 O003-H003
 0.84 with sigma of 0.02
4. Uiso/Uaniso restraints and constraints
Uanis(Ni01) = Uanis(Pd01)
5. Others
 Sof(Pd01)=0.25*(1-FVAR(2))
 Sof(Ni01)=0.25*FVAR(2)
 Fixed Sof: H00A(0.5) H00B(0.5) H00C(0.5) H00D(0.5) H00E(0.5) H00F(0.5)
6.a Idealised Me refined as rotating group:
 C008(H00A,H00B,H00C), C009(H00D,H00E,H00F)
;
_olex2_submission_special_instructions 'No special instructions were received'
_oxdiff_exptl_absorpt_empirical_details
;
Empirical correction (ABSPACK) includes:
- Absorption correction using spherical harmonics
- Frame scaling
;
_oxdiff_exptl_absorpt_empirical_full_max 1.114
_oxdiff_exptl_absorpt_empirical_full_min 0.933

loop_
_space_group_symop_operation_xyz
'x, y, z'
'-x, -y, z'
'-x+1/2, y+1/2, -z'
'x+1/2, -y+1/2, -z'
'x+1/2, y+1/2, z+1/2'
'-x+1/2, -y+1/2, z+1/2'
'-x+1, y+1, -z+1/2'
'x+1, -y+1, -z+1/2'
'-x, -y, -z'
'x, y, -z'
'x-1/2, -y-1/2, z'
'-x-1/2, y-1/2, z'
'-x+1/2, -y+1/2, -z+1/2'
'x+1/2, y+1/2, -z+1/2'
'x, -y, z+1/2'
'-x, y, z+1/2'

loop_
_atom_site_label
_atom_site_type_symbol
_atom_site_fract_x
_atom_site_fract_y
_atom_site_fract_z
_atom_site_U_iso_or_equiv
_atom_site_adp_type
_atom_site_occupancy
_atom_site_site_symmetry_order
_atom_site_calc_flag
_atom_site_refinement_flags_posn
_atom_site_refinement_flags_adp
_atom_site_refinement_flags_occupancy
_atom_site_disorder_assembly
_atom_site_disorder_group
Ni01 Ni 0.500000 0.500000 0.500000 0.01309(12) Uani 0.599(7) 4 d S T P A 3
O002 O 0.59212(14) 0.66406(9) 0.500000 0.0221(4) Uani 1 2 d S T P A .
O003 O 0.23950(16) 0.44627(10) 0.500000 0.0249(4) Uani 1 2 d DS T P A .
N004 N 0.48963(15) 0.61664(12) 0.500000 0.0188(4) Uani 1 2 d S T P . .
N005 N 0.31988(19) 0.51132(11) 0.500000 0.0197(4) Uani 1 2 d S T P . .
C006 C 0.2757(2) 0.58486(14) 0.500000 0.0208(4) Uani 1 2 d S T P A .
C007 C 0.3764(2) 0.64759(13) 0.500000 0.0202(4) Uani 1 2 d S T P A .
C008 C 0.3546(2) 0.73740(14) 0.500000 0.0280(5) Uani 1 2 d S T P . .
H00A H 0.415668 0.763397 0.410337 0.042 Uiso 0.5 1 calc R U P A -1
H00B H 0.363263 0.758098 0.640418 0.042 Uiso 0.5 1 calc R U P A -1
H00C H 0.270684 0.748736 0.449245 0.042 Uiso 0.5 1 calc R U P A -1
C009 C 0.1376(2) 0.60306(15) 0.500000 0.0286(5) Uani 1 2 d S T P . .
H00D H 0.123942 0.657896 0.450874 0.043 Uiso 0.5 1 calc R U P A -1
H00E H 0.104923 0.597750 0.640133 0.043 Uiso 0.5 1 calc R U P A -1
H00F H 0.094656 0.565283 0.408993 0.043 Uiso 0.5 1 calc R U P A -1
H003 H 0.288(5) 0.403(2) 0.500000 0.16(2) Uiso 1 2 d DS . P . .
Pd01 Pd 0.500000 0.500000 0.500000 0.01309(12) Uani 0.401(7) 4 d S T P A 4

loop_
_atom_site_aniso_label
_atom_site_aniso_U_11
_atom_site_aniso_U_22
_atom_site_aniso_U_33
_atom_site_aniso_U_23
_atom_site_aniso_U_13
_atom_site_aniso_U_12
Ni01 0.01263(16) 0.01516(16) 0.01148(16) 0.000 0.000 -0.00012(9)
O002 0.0222(8) 0.0208(7) 0.0233(8) 0.000 0.000 -0.0059(6)
O003 0.0216(8) 0.0270(8) 0.0260(8) 0.000 0.000 -0.0083(7)
N004 0.0207(9) 0.0207(9) 0.0151(8) 0.000 0.000 -0.0021(6)
N005 0.0180(9) 0.0262(9) 0.0147(8) 0.000 0.000 -0.0043(7)
C006 0.0195(10) 0.0287(11) 0.0143(9) 0.000 0.000 0.0012(9)
C007 0.0226(10) 0.0232(10) 0.0146(9) 0.000 0.000 0.0015(8)
C008 0.0304(12) 0.0245(11) 0.0291(11) 0.000 0.000 0.0037(9)
C009 0.0214(11) 0.0360(12) 0.0284(11) 0.000 0.000 0.0039(10)
Pd01 0.01263(16) 0.01516(16) 0.01148(16) 0.000 0.000 -0.00012(9)

loop_
_atom_type_symbol
_atom_type_description
_atom_type_scat_dispersion_real
_atom_type_scat_dispersion_imag
_atom_type_scat_source
C C 0.0033 0.0016 'International Tables Vol C Tables 4.2.6.8 and 6.1.1.4'
H H 0.0000 0.0000 'International Tables Vol C Tables 4.2.6.8 and 6.1.1.4'
N N 0.0061 0.0033 'International Tables Vol C Tables 4.2.6.8 and 6.1.1.4'
Ni Ni 0.3393 1.1124 'International Tables Vol C Tables 4.2.6.8 and 6.1.1.4'
O O 0.0106 0.0060 'International Tables Vol C Tables 4.2.6.8 and 6.1.1.4'
Pd Pd -0.9988 1.0072 'International Tables Vol C Tables 4.2.6.8 and 6.1.1.4'

loop_
_geom_angle_atom_site_label_1
_geom_angle_atom_site_label_2
_geom_angle_atom_site_label_3
_geom_angle
_geom_angle_site_symmetry_1
_geom_angle_site_symmetry_3
_geom_angle_publ_flag
N004 Ni01 N004 180.00(10) 9_666 . ?
N005 Ni01 N004 98.84(7) . 9_666 ?
N005 Ni01 N004 98.85(7) 9_666 . ?
N005 Ni01 N004 81.16(7) . . ?
N005 Ni01 N004 81.16(7) 9_666 9_666 ?
N005 Ni01 N005 180.0 . 9_666 ?
N005 O003 H003 106(4) . . ?
O002 N004 Ni01 122.35(13) . . ?
O002 N004 Pd01 122.35(13) . . ?
C007 N004 Ni01 116.23(15) . . ?
C007 N004 O002 121.4(2) . . ?
C007 N004 Pd01 116.23(15) . . ?
O003 N005 Ni01 123.01(14) . . ?
O003 N005 Pd01 123.01(14) . . ?
C006 N005 Ni01 116.73(15) . . ?
C006 N005 O003 120.25(19) . . ?
C006 N005 Pd01 116.73(15) . . ?
N005 C006 C007 112.84(19) . . ?
N005 C006 C009 122.7(2) . . ?
C007 C006 C009 124.5(2) . . ?
N004 C007 C006 113.04(19) . . ?
N004 C007 C008 121.9(2) . . ?
C006 C007 C008 125.1(2) . . ?
C007 C008 H00A 109.5 . . ?
C007 C008 H00B 109.5 . . ?
C007 C008 H00C 109.5 . . ?
H00A C008 H00B 109.5 . . ?
H00A C008 H00C 109.5 . . ?
H00B C008 H00C 109.5 . . ?
C006 C009 H00D 109.5 . . ?
C006 C009 H00E 109.5 . . ?
C006 C009 H00F 109.5 . . ?
H00D C009 H00E 109.5 . . ?
H00D C009 H00F 109.5 . . ?
H00E C009 H00F 109.5 . . ?
N004 Pd01 N004 180.00(10) 9_666 . ?
N004 Pd01 Pd01 90.0 . 7_546 ?
N004 Pd01 Pd01 90.0 9_666 7_545 ?
N004 Pd01 Pd01 90.0 9_666 7_546 ?
N004 Pd01 Pd01 90.0 . 7_545 ?
N005 Pd01 N004 81.16(7) 9_666 9_666 ?
N005 Pd01 N004 98.84(7) . 9_666 ?
N005 Pd01 N004 81.16(7) . . ?
N005 Pd01 N004 98.85(7) 9_666 . ?
N005 Pd01 N005 180.0 . 9_666 ?
N005 Pd01 Pd01 90.0 . 7_546 ?
N005 Pd01 Pd01 90.0 9_666 7_545 ?
N005 Pd01 Pd01 90.0 9_666 7_546 ?
N005 Pd01 Pd01 90.0 . 7_545 ?

loop_
_geom_bond_atom_site_label_1
_geom_bond_atom_site_label_2
_geom_bond_distance
_geom_bond_site_symmetry_2
_geom_bond_publ_flag
Ni01 N004 1.909(2) 9_666 ?
Ni01 N004 1.909(2) . ?
Ni01 N005 1.909(2) . ?
Ni01 N005 1.909(2) 9_666 ?
O002 N004 1.330(2) . ?
O003 N005 1.360(2) . ?
O003 H003 0.87(2) . ?
N004 C007 1.297(3) . ?
N004 Pd01 1.909(2) . ?
N005 C006 1.289(3) . ?
N005 Pd01 1.909(2) . ?
C006 C007 1.476(3) . ?
C006 C009 1.488(3) . ?
C007 C008 1.486(3) . ?
C008 H00A 0.9600 . ?
C008 H00B 0.9600 . ?
C008 H00C 0.9600 . ?
C009 H00D 0.9600 . ?
C009 H00E 0.9600 . ?
C009 H00F 0.9600 . ?
Pd01 Pd01 3.1824(2) 7_546 ?
Pd01 Pd01 3.1824(2) 7_545 ?

loop_
_geom_torsion_atom_site_label_1
_geom_torsion_atom_site_label_2
_geom_torsion_atom_site_label_3
_geom_torsion_atom_site_label_4
_geom_torsion
_geom_torsion_site_symmetry_1
_geom_torsion_site_symmetry_2
_geom_torsion_site_symmetry_3
_geom_torsion_site_symmetry_4
_geom_torsion_publ_flag
Ni01 N004 C007 C006 0.0 . . . . ?
Ni01 N004 C007 C008 180.0 . . . . ?
Ni01 N005 C006 C007 0.0 . . . . ?
Ni01 N005 C006 C009 180.0 . . . . ?
O002 N004 C007 C006 180.0 . . . . ?
O002 N004 C007 C008 0.0 . . . . ?
O003 N005 C006 C007 180.0 . . . . ?
O003 N005 C006 C009 0.0 . . . . ?
N005 C006 C007 N004 0.0 . . . . ?
N005 C006 C007 C008 180.0 . . . . ?
C009 C006 C007 N004 180.0 . . . . ?
C009 C006 C007 C008 0.0 . . . . ?
Pd01 N004 C007 C006 0.0 . . . . ?
Pd01 N004 C007 C008 180.0 . . . . ?
Pd01 N005 C006 C007 0.0 . . . . ?
Pd01 N005 C006 C009 180.0 . . . . ?
